data_9009528
loop_
_publ_author_name
'Pyatenko, Y. A.'
'Bokii, G. B.'
'Belov, N. V.'

_publ_section_title
;
 The X-ray analysis of the crystal structure of chkalovite
;
_journal_name_full 'Doklady Akademii Nauk SSSR'
_journal_page_first 1077
_journal_page_last 1080
_journal_volume 108
_journal_year 1956
_chemical_formula_sum 'Be Na2 O6 Si2'
_chemical_name_mineral Chkalovite
_space_group_IT_number 70
_symmetry_space_group_name_Hall 'F 2 2 -1d'
_symmetry_space_group_name_H-M 'F d d d :1'
_cell_angle_alpha 90
_cell_angle_beta 90
_cell_angle_gamma 90
_cell_length_a 21.1
_cell_length_b 21.1
_cell_length_c 6.87
_cell_formula_units_Z 24
_cell_volume 3058.593
_database_code_amcsd 0012436
_exptl_crystal_density_diffrn 2.699
_cod_original_sg_symbol_H-M 'F d d d'
_cod_original_formula_sum 'Be Si2 Na2 O6'
_cod_database_code 9009528

loop_
_space_group_symop_operation_xyz
x,y,z
x,1/2+y,1/2+z
1/2+x,y,1/2+z
1/2+x,1/2+y,z
3/4+x,1/4-y,3/4+z
3/4+x,3/4-y,1/4+z
1/4+x,1/4-y,1/4+z
1/4+x,3/4-y,3/4+z
-x,y,-z
-x,1/2+y,1/2-z
1/2-x,y,1/2-z
1/2-x,1/2+y,-z
1/4-x,3/4+y,3/4+z
1/4-x,1/4+y,1/4+z
3/4-x,3/4+y,1/4+z
3/4-x,1/4+y,3/4+z
x,-y,-z
x,1/2-y,1/2-z
1/2+x,-y,1/2-z
1/2+x,1/2-y,-z
3/4+x,3/4+y,1/4-z
3/4+x,1/4+y,3/4-z
1/4+x,3/4+y,3/4-z
1/4+x,1/4+y,1/4-z
-x,-y,z
-x,1/2-y,1/2+z
1/2-x,-y,1/2+z
1/2-x,1/2-y,z
1/4-x,1/4-y,1/4-z
1/4-x,3/4-y,3/4-z
3/4-x,1/4-y,3/4-z
3/4-x,3/4-y,1/4-z

loop_
_atom_site_label
_atom_site_fract_x
_atom_site_fract_y
_atom_site_fract_z
Be1 0.00000 0.00000 0.00000
Be2 0.00000 0.33000 0.00000
Si1 0.34600 0.00000 0.00000
Si2 0.07100 0.09300 0.25000
Na1 0.15400 0.00000 0.00000
Na2 0.07100 0.09300 0.75000
O1 0.12500 0.12500 0.12500
O2 0.04000 0.03000 0.16000
O3 0.03000 0.13000 0.37000
O4 0.13000 0.06000 0.37000
O5 0.20000 0.04000 0.66000

loop_
_cod_related_entry_id
_cod_related_entry_database
_cod_related_entry_code
1 AMCSD 0012436
